data_4066864
loop_
_publ_author_name
'Fischer, Paul J.'
'Neary, Michelle C.'
'Heerboth, Aaron P.'
'Sullivan, Kevin P.'

_publ_section_title
;
 Allylnickel(II) and Allylpalladium(II) Derivatives of
 [(2-(Diphenylphosphino)ethyl)cyclopentadienyl]tricarbonylmetalates:
 Reactions with Free Radicals
;
_journal_issue 20
_journal_name_full Organometallics
_journal_page_first 4562
_journal_paper_doi 10.1021/om1006825
_journal_volume 29
_journal_year 2010
_chemical_formula_moiety 'C28 H27 Ni O3 P W'
_chemical_formula_sum 'C28 H27 Ni O3 P W'
_chemical_formula_weight 685.03
_chemical_name_common 08118
_chemical_name_systematic
; 
 ? 
;
_space_group_IT_number 14
_symmetry_cell_setting monoclinic
_symmetry_space_group_name_Hall '-P 2yn'
_symmetry_space_group_name_H-M 'P 1 21/n 1'
_atom_sites_solution_hydrogens geom
_atom_sites_solution_primary direct
_atom_sites_solution_secondary difmap
_audit_creation_method SHELXL-97
_cell_angle_alpha 90.00
_cell_angle_beta 97.355(2)
_cell_angle_gamma 90.00
_cell_formula_units_Z 4
_cell_length_a 9.3742(14)
_cell_length_b 11.3543(17)
_cell_length_c 22.954(4)
_cell_measurement_reflns_used 3994
_cell_measurement_temperature 173(2)
_cell_measurement_theta_max 27.50
_cell_measurement_theta_min 2.88
_cell_volume 2423.1(7)
_computing_cell_refinement 'SAINT, Bruker'
_computing_data_collection 'SMART, Bruker'
_computing_data_reduction 'SAINT, Bruker'
_computing_molecular_graphics 'SHELXTL, Bruker'
_computing_publication_material 'Bruker SHELXTL'
_computing_structure_refinement 'SHELXL-97 (Sheldrick, 1997)'
_computing_structure_solution 'SHELXS-97 (Sheldrick, 1990)'
_diffrn_ambient_temperature 173(2)
_diffrn_measured_fraction_theta_full 0.994
_diffrn_measured_fraction_theta_max 0.994
_diffrn_measurement_device_type 'Siemens SMART Platform CCD'
_diffrn_measurement_method 'area detector, omega scans per phi'
_diffrn_radiation_monochromator graphite
_diffrn_radiation_source 'normal-focus sealed tube'
_diffrn_radiation_type MoK\a
_diffrn_radiation_wavelength 0.71073
_diffrn_reflns_av_R_equivalents 0.0326
_diffrn_reflns_av_sigmaI/netI 0.0264
_diffrn_reflns_limit_h_max 11
_diffrn_reflns_limit_h_min -12
_diffrn_reflns_limit_k_max 14
_diffrn_reflns_limit_k_min -14
_diffrn_reflns_limit_l_max 29
_diffrn_reflns_limit_l_min -29
_diffrn_reflns_number 24488
_diffrn_reflns_theta_full 27.51
_diffrn_reflns_theta_max 27.51
_diffrn_reflns_theta_min 1.79
_exptl_absorpt_coefficient_mu 5.616
_exptl_absorpt_correction_T_max 0.3342
_exptl_absorpt_correction_T_min 0.1656
_exptl_absorpt_correction_type multi-scan
_exptl_absorpt_process_details 'SADABS, R. Blessing, 1995'
_exptl_crystal_colour red
_exptl_crystal_density_diffrn 1.878
_exptl_crystal_density_method 'not measured'
_exptl_crystal_description block
_exptl_crystal_F_000 1344
_exptl_crystal_size_max 0.50
_exptl_crystal_size_mid 0.30
_exptl_crystal_size_min 0.25
_refine_diff_density_max 1.253
_refine_diff_density_min -0.912
_refine_diff_density_rms 0.106
_refine_ls_extinction_method none
_refine_ls_goodness_of_fit_ref 1.006
_refine_ls_hydrogen_treatment mixed
_refine_ls_matrix_type full
_refine_ls_number_parameters 316
_refine_ls_number_reflns 5533
_refine_ls_number_restraints 0
_refine_ls_restrained_S_all 1.006
_refine_ls_R_factor_all 0.0285
_refine_ls_R_factor_gt 0.0222
_refine_ls_shift/su_max 0.002
_refine_ls_shift/su_mean 0.000
_refine_ls_structure_factor_coef Fsqd
_refine_ls_weighting_details 'calc w=1/[\s^2^(Fo^2^)+(0.0273P)^2^+2.3192P] where P=(Fo^2^+2Fc^2^)/3'
_refine_ls_weighting_scheme calc
_refine_ls_wR_factor_gt 0.0506
_refine_ls_wR_factor_ref 0.0526
_reflns_number_gt 4872
_reflns_number_total 5533
_reflns_threshold_expression >2sigma(I)
_cod_data_source_file om1006825_si_003.cif
_cod_data_source_block 9
_cod_depositor_comments
;
The following automatic conversions were performed:

'_symmetry_cell_setting' value 'Monoclinic' changed to 'monoclinic'
according to /home/saulius/struct/CIF-dictionaries/cif_core.dic
dictionary named 'cif_core.dic' version 2.4.1 from 2010-06-29.

Automatic conversion script
Id: cif_fix_values 1715 2011-07-08 13:25:40Z adriana 
;
_cod_original_cell_volume 2423.0(6)
_cod_original_sg_symbol_H-M P2(1)/n
_cod_database_code 4066864

loop_
_symmetry_equiv_pos_as_xyz
'x, y, z'
'-x+1/2, y+1/2, -z+1/2'
'-x, -y, -z'
'x-1/2, -y-1/2, z-1/2'

loop_
_atom_site_label
_atom_site_type_symbol
_atom_site_fract_x
_atom_site_fract_y
_atom_site_fract_z
_atom_site_U_iso_or_equiv
_atom_site_adp_type
_atom_site_occupancy
_atom_site_symmetry_multiplicity
_atom_site_calc_flag
_atom_site_refinement_flags
W1 W 0.768543(12) 0.536747(10) 0.340698(5) 0.01732(4) Uani 1 1 d .
Ni1 Ni 0.61007(4) 0.69523(3) 0.394821(16) 0.01761(8) Uani 1 1 d .
P1 P 0.78682(8) 0.79725(6) 0.44492(3) 0.01853(15) Uani 1 1 d .
O1 O 0.6155(3) 0.4628(2) 0.44815(10) 0.0337(6) Uani 1 1 d .
O2 O 0.6599(2) 0.7727(2) 0.28191(9) 0.0288(5) Uani 1 1 d .
O3 O 0.5362(3) 0.4005(3) 0.25767(11) 0.0454(7) Uani 1 1 d .
C1 C 0.6629(3) 0.4988(3) 0.40693(13) 0.0224(6) Uani 1 1 d .
C2 C 0.6879(3) 0.6835(3) 0.30697(12) 0.0207(6) Uani 1 1 d .
C3 C 0.6207(4) 0.4518(3) 0.28937(14) 0.0268(7) Uani 1 1 d .
C4 C 1.0009(3) 0.5735(3) 0.39001(13) 0.0235(6) Uani 1 1 d .
C5 C 0.9959(3) 0.6126(3) 0.33078(14) 0.0269(7) Uani 1 1 d .
H5A H 1.0167 0.6944 0.3180 0.032 Uiso 1 1 calc R
C6 C 0.9728(3) 0.5124(3) 0.29335(15) 0.0310(8) Uani 1 1 d .
H6A H 0.9746 0.5120 0.2499 0.037 Uiso 1 1 calc R
C7 C 0.9621(4) 0.4122(3) 0.32886(15) 0.0305(7) Uani 1 1 d .
H7A H 0.9548 0.3287 0.3149 0.037 Uiso 1 1 calc R
C8 C 0.9791(4) 0.4493(3) 0.38757(15) 0.0287(7) Uani 1 1 d .
H8A H 0.9843 0.3959 0.4224 0.034 Uiso 1 1 calc R
C9 C 1.0312(3) 0.6463(3) 0.44512(14) 0.0284(7) Uani 1 1 d .
H9A H 1.1363 0.6467 0.4576 0.034 Uiso 1 1 calc R
H9B H 0.9851 0.6081 0.4767 0.034 Uiso 1 1 calc R
C10 C 0.9788(3) 0.7739(3) 0.43880(15) 0.0277(7) Uani 1 1 d .
H10A H 0.9984 0.8038 0.4001 0.033 Uiso 1 1 calc R
H10B H 1.0362 0.8219 0.4693 0.033 Uiso 1 1 calc R
C11 C 0.7810(3) 0.7912(2) 0.52436(12) 0.0196(6) Uani 1 1 d .
C12 C 0.6846(4) 0.7148(3) 0.54595(14) 0.0269(7) Uani 1 1 d .
H12A H 0.6283 0.6629 0.5199 0.032 Uiso 1 1 calc R
C13 C 0.6701(4) 0.7141(3) 0.60561(15) 0.0324(8) Uani 1 1 d .
H13A H 0.6030 0.6625 0.6201 0.039 Uiso 1 1 calc R
C14 C 0.7528(4) 0.7880(3) 0.64365(14) 0.0345(8) Uani 1 1 d .
H14A H 0.7416 0.7884 0.6842 0.041 Uiso 1 1 calc R
C15 C 0.8526(4) 0.8619(3) 0.62277(14) 0.0318(8) Uani 1 1 d .
H15A H 0.9110 0.9117 0.6492 0.038 Uiso 1 1 calc R
C16 C 0.8672(3) 0.8634(3) 0.56360(14) 0.0266(7) Uani 1 1 d .
H16A H 0.9362 0.9137 0.5496 0.032 Uiso 1 1 calc R
C17 C 0.7690(3) 0.9532(2) 0.42524(13) 0.0201(6) Uani 1 1 d .
C18 C 0.7168(4) 1.0388(3) 0.46068(14) 0.0248(7) Uani 1 1 d .
H18A H 0.6974 1.0186 0.4991 0.030 Uiso 1 1 calc R
C19 C 0.6929(4) 1.1533(3) 0.44025(15) 0.0306(7) Uani 1 1 d .
H19A H 0.6581 1.2112 0.4648 0.037 Uiso 1 1 calc R
C20 C 0.7200(4) 1.1830(3) 0.38390(15) 0.0332(8) Uani 1 1 d .
H20A H 0.7035 1.2612 0.3699 0.040 Uiso 1 1 calc R
C21 C 0.7705(4) 1.0995(3) 0.34864(14) 0.0309(8) Uani 1 1 d .
H21A H 0.7885 1.1198 0.3101 0.037 Uiso 1 1 calc R
C22 C 0.7955(4) 0.9851(3) 0.36900(14) 0.0257(7) Uani 1 1 d .
H22A H 0.8310 0.9280 0.3443 0.031 Uiso 1 1 calc R
C23 C 0.3965(3) 0.6419(3) 0.36271(14) 0.0270(7) Uani 1 1 d .
H23A H 0.376(4) 0.560(3) 0.3592(16) 0.032 Uiso 1 1 d .
C24 C 0.4124(3) 0.6938(3) 0.41861(14) 0.0241(6) Uani 1 1 d .
H24A H 0.413(4) 0.641(3) 0.4542(15) 0.029 Uiso 1 1 d .
C25 C 0.4629(3) 0.8106(3) 0.42181(14) 0.0241(6) Uani 1 1 d .
H25A H 0.492(4) 0.849(3) 0.4608(15) 0.029 Uiso 1 1 d .
C26 C 0.4229(4) 0.8931(3) 0.36978(16) 0.0329(8) Uani 1 1 d .
H26A H 0.3885 0.9690 0.3840 0.039 Uiso 1 1 calc R
H26B H 0.5092 0.9090 0.3503 0.039 Uiso 1 1 calc R
C27 C 0.3060(4) 0.8390(4) 0.32567(17) 0.0408(9) Uani 1 1 d .
H27A H 0.2141 0.8388 0.3427 0.049 Uiso 1 1 calc R
H27B H 0.2928 0.8883 0.2898 0.049 Uiso 1 1 calc R
C28 C 0.3417(4) 0.7138(4) 0.30898(14) 0.0354(8) Uani 1 1 d .
H28A H 0.2545 0.6760 0.2882 0.042 Uiso 1 1 calc R
H28B H 0.4158 0.7157 0.2819 0.042 Uiso 1 1 calc R

loop_
_atom_site_aniso_label
_atom_site_aniso_U_11
_atom_site_aniso_U_22
_atom_site_aniso_U_33
_atom_site_aniso_U_23
_atom_site_aniso_U_13
_atom_site_aniso_U_12
W1 0.01966(7) 0.01706(6) 0.01502(6) -0.00112(4) 0.00132(4) 0.00095(4)
Ni1 0.01692(19) 0.01846(18) 0.01759(18) -0.00109(14) 0.00275(14) -0.00042(14)
P1 0.0195(4) 0.0168(4) 0.0195(4) -0.0030(3) 0.0037(3) -0.0008(3)
O1 0.0487(16) 0.0272(12) 0.0277(12) 0.0105(10) 0.0147(11) 0.0025(11)
O2 0.0325(13) 0.0282(12) 0.0260(11) 0.0081(10) 0.0051(10) 0.0051(10)
O3 0.0373(15) 0.0565(18) 0.0402(15) -0.0194(13) -0.0028(12) -0.0143(13)
C1 0.0263(17) 0.0170(13) 0.0231(15) 0.0002(12) 0.0002(13) 0.0013(12)
C2 0.0196(15) 0.0254(16) 0.0176(14) -0.0023(12) 0.0036(11) -0.0017(12)
C3 0.0312(18) 0.0266(16) 0.0233(15) -0.0014(13) 0.0060(13) 0.0009(14)
C4 0.0177(15) 0.0270(15) 0.0249(15) -0.0059(13) 0.0000(12) 0.0047(12)
C5 0.0169(15) 0.0334(17) 0.0313(17) -0.0023(14) 0.0067(13) 0.0007(13)
C6 0.0201(17) 0.048(2) 0.0256(16) -0.0094(15) 0.0054(13) 0.0073(14)
C7 0.0272(18) 0.0313(18) 0.0313(17) -0.0126(14) -0.0030(14) 0.0107(14)
C8 0.0274(17) 0.0283(17) 0.0280(17) -0.0007(13) -0.0053(13) 0.0105(13)
C9 0.0205(16) 0.0327(17) 0.0305(17) -0.0094(14) -0.0027(13) 0.0048(13)
C10 0.0203(16) 0.0271(16) 0.0358(18) -0.0122(14) 0.0033(13) -0.0040(13)
C11 0.0201(15) 0.0191(14) 0.0190(14) 0.0000(11) 0.0005(11) 0.0039(11)
C12 0.0269(17) 0.0285(16) 0.0238(16) 0.0022(13) -0.0022(13) 0.0001(13)
C13 0.0334(19) 0.0367(19) 0.0278(17) 0.0098(15) 0.0063(14) 0.0027(15)
C14 0.037(2) 0.047(2) 0.0187(15) -0.0002(15) 0.0007(14) 0.0102(16)
C15 0.0312(18) 0.0356(19) 0.0256(16) -0.0075(14) -0.0076(14) 0.0062(15)
C16 0.0258(17) 0.0248(16) 0.0284(16) -0.0028(13) -0.0002(13) 0.0009(13)
C17 0.0202(15) 0.0171(14) 0.0231(15) -0.0016(11) 0.0035(12) -0.0023(11)
C18 0.0311(18) 0.0208(15) 0.0236(15) -0.0006(12) 0.0076(13) 0.0018(13)
C19 0.0349(19) 0.0223(16) 0.0356(18) -0.0022(14) 0.0079(15) 0.0015(14)
C20 0.043(2) 0.0216(16) 0.0349(19) 0.0076(14) 0.0058(16) -0.0033(14)
C21 0.039(2) 0.0308(18) 0.0223(16) 0.0039(13) 0.0035(14) -0.0124(15)
C22 0.0312(18) 0.0249(16) 0.0218(15) -0.0028(12) 0.0065(13) -0.0056(13)
C23 0.0190(16) 0.0313(17) 0.0308(17) -0.0025(14) 0.0039(13) -0.0040(13)
C24 0.0171(15) 0.0308(17) 0.0257(16) 0.0054(13) 0.0073(12) 0.0008(12)
C25 0.0182(15) 0.0287(16) 0.0265(16) 0.0005(13) 0.0078(12) 0.0067(12)
C26 0.0240(17) 0.0311(18) 0.044(2) 0.0109(15) 0.0053(15) 0.0068(14)
C27 0.0240(18) 0.054(2) 0.043(2) 0.0184(18) -0.0024(16) 0.0005(17)
C28 0.0171(16) 0.062(2) 0.0253(17) 0.0030(16) -0.0024(13) -0.0068(16)

loop_
_atom_type_symbol
_atom_type_description
_atom_type_scat_dispersion_real
_atom_type_scat_dispersion_imag
_atom_type_scat_source
C C 0.0033 0.0016 'International Tables Vol C Tables 4.2.6.8 and 6.1.1.4'
H H 0.0000 0.0000 'International Tables Vol C Tables 4.2.6.8 and 6.1.1.4'
O O 0.0106 0.0060 'International Tables Vol C Tables 4.2.6.8 and 6.1.1.4'
P P 0.1023 0.0942 'International Tables Vol C Tables 4.2.6.8 and 6.1.1.4'
Ni Ni 0.3393 1.1124 'International Tables Vol C Tables 4.2.6.8 and 6.1.1.4'
W W -0.8490 6.8722 'International Tables Vol C Tables 4.2.6.8 and 6.1.1.4'

loop_
_geom_angle_atom_site_label_1
_geom_angle_atom_site_label_2
_geom_angle_atom_site_label_3
_geom_angle
C2 W1 C3 88.50(13)
C2 W1 C1 106.67(12)
C3 W1 C1 88.25(13)
C2 W1 C6 102.45(12)
C3 W1 C6 102.79(13)
C1 W1 C6 149.09(13)
C2 W1 C5 87.59(12)
C3 W1 C5 135.10(12)
C1 W1 C5 135.42(12)
C6 W1 C5 35.53(12)
C2 W1 C7 137.44(12)
C3 W1 C7 97.59(13)
C1 W1 C7 115.56(13)
C6 W1 C7 35.09(13)
C5 W1 C7 58.80(12)
C2 W1 C8 143.66(12)
C3 W1 C8 123.90(13)
C1 W1 C8 91.71(13)
C6 W1 C8 58.08(12)
C5 W1 C8 58.42(12)
C7 W1 C8 34.78(11)
C2 W1 C4 109.06(12)
C3 W1 C4 156.34(12)
C1 W1 C4 101.13(12)
C6 W1 C4 58.86(11)
C5 W1 C4 35.34(11)
C7 W1 C4 58.77(11)
C8 W1 C4 35.27(11)
C2 W1 Ni1 53.95(8)
C3 W1 Ni1 102.38(10)
C1 W1 Ni1 55.63(9)
C6 W1 Ni1 144.64(9)
C5 W1 Ni1 110.93(8)
C7 W1 Ni1 157.59(8)
C8 W1 Ni1 123.05(8)
C4 W1 Ni1 100.82(7)
C24 Ni1 C25 40.60(13)
C24 Ni1 C23 39.55(13)
C25 Ni1 C23 69.39(13)
C24 Ni1 P1 121.33(10)
C25 Ni1 P1 89.81(10)
C23 Ni1 P1 159.07(9)
C24 Ni1 C2 131.89(12)
C25 Ni1 C2 128.28(12)
C23 Ni1 C2 94.13(12)
P1 Ni1 C2 100.96(8)
C24 Ni1 C1 98.76(12)
C25 Ni1 C1 136.57(12)
C23 Ni1 C1 86.81(12)
P1 Ni1 C1 108.03(8)
C2 Ni1 C1 87.77(11)
C24 Ni1 W1 134.13(10)
C25 Ni1 W1 169.23(10)
C23 Ni1 W1 101.36(9)
P1 Ni1 W1 99.56(3)
C2 Ni1 W1 44.84(8)
C1 Ni1 W1 45.00(8)
C17 P1 C11 105.56(13)
C17 P1 C10 100.34(15)
C11 P1 C10 102.95(15)
C17 P1 Ni1 109.81(10)
C11 P1 Ni1 112.40(10)
C10 P1 Ni1 123.88(10)
O1 C1 W1 169.7(3)
O1 C1 Ni1 109.8(2)
W1 C1 Ni1 79.36(11)
O2 C2 W1 168.7(2)
O2 C2 Ni1 108.1(2)
W1 C2 Ni1 81.21(10)
O3 C3 W1 177.7(3)
C8 C4 C5 106.5(3)
C8 C4 C9 125.9(3)
C5 C4 C9 127.5(3)
C8 C4 W1 71.79(18)
C5 C4 W1 71.47(17)
C9 C4 W1 124.3(2)
C4 C5 C6 108.0(3)
C4 C5 W1 73.19(18)
C6 C5 W1 72.19(18)
C4 C5 H5A 125.8
C6 C5 H5A 125.8
W1 C5 H5A 125.8
C7 C6 C5 108.2(3)
C7 C6 W1 72.76(19)
C5 C6 W1 72.28(17)
C7 C6 H6A 125.7
C5 C6 H6A 125.7
W1 C6 H6A 125.7
C8 C7 C6 107.8(3)
C8 C7 W1 72.63(18)
C6 C7 W1 72.15(18)
C8 C7 H7A 125.9
C6 C7 H7A 125.9
W1 C7 H7A 125.9
C7 C8 C4 109.5(3)
C7 C8 W1 72.58(18)
C4 C8 W1 72.95(18)
C7 C8 H8A 125.2
C4 C8 H8A 125.2
W1 C8 H8A 125.2
C4 C9 C10 114.6(3)
C4 C9 H9A 108.6
C10 C9 H9A 108.6
C4 C9 H9B 108.6
C10 C9 H9B 108.6
H9A C9 H9B 107.6
C9 C10 P1 115.7(2)
C9 C10 H10A 108.3
P1 C10 H10A 108.3
C9 C10 H10B 108.3
P1 C10 H10B 108.3
H10A C10 H10B 107.4
C12 C11 C16 119.0(3)
C12 C11 P1 118.8(2)
C16 C11 P1 122.1(2)
C11 C12 C13 120.3(3)
C11 C12 H12A 119.9
C13 C12 H12A 119.9
C14 C13 C12 120.1(3)
C14 C13 H13A 119.9
C12 C13 H13A 119.9
C13 C14 C15 120.0(3)
C13 C14 H14A 120.0
C15 C14 H14A 120.0
C16 C15 C14 120.2(3)
C16 C15 H15A 119.9
C14 C15 H15A 119.9
C15 C16 C11 120.3(3)
C15 C16 H16A 119.8
C11 C16 H16A 119.8
C22 C17 C18 118.4(3)
C22 C17 P1 117.4(2)
C18 C17 P1 123.9(2)
C19 C18 C17 120.5(3)
C19 C18 H18A 119.7
C17 C18 H18A 119.7
C18 C19 C20 120.0(3)
C18 C19 H19A 120.0
C20 C19 H19A 120.0
C21 C20 C19 120.0(3)
C21 C20 H20A 120.0
C19 C20 H20A 120.0
C20 C21 C22 120.3(3)
C20 C21 H21A 119.9
C22 C21 H21A 119.9
C21 C22 C17 120.8(3)
C21 C22 H22A 119.6
C17 C22 H22A 119.6
C24 C23 C28 120.3(3)
C24 C23 Ni1 65.11(17)
C28 C23 Ni1 109.5(2)
C24 C23 H23A 119(2)
C28 C23 H23A 115(2)
Ni1 C23 H23A 118(2)
C23 C24 C25 116.1(3)
C23 C24 Ni1 75.34(18)
C25 C24 Ni1 71.87(17)
C23 C24 H24A 119(2)
C25 C24 H24A 123(2)
Ni1 C24 H24A 108.3(19)
C24 C25 C26 119.4(3)
C24 C25 Ni1 67.53(17)
C26 C25 Ni1 105.2(2)
C24 C25 H25A 121(2)
C26 C25 H25A 116(2)
Ni1 C25 H25A 115(2)
C27 C26 C25 110.9(3)
C27 C26 H26A 109.5
C25 C26 H26A 109.5
C27 C26 H26B 109.5
C25 C26 H26B 109.5
H26A C26 H26B 108.1
C28 C27 C26 112.4(3)
C28 C27 H27A 109.1
C26 C27 H27A 109.1
C28 C27 H27B 109.1
C26 C27 H27B 109.1
H27A C27 H27B 107.8
C23 C28 C27 111.2(3)
C23 C28 H28A 109.4
C27 C28 H28A 109.4
C23 C28 H28B 109.4
C27 C28 H28B 109.4
H28A C28 H28B 108.0

loop_
_geom_bond_atom_site_label_1
_geom_bond_atom_site_label_2
_geom_bond_distance
W1 C2 1.949(3)
W1 C3 1.955(3)
W1 C1 1.965(3)
W1 C6 2.336(3)
W1 C5 2.337(3)
W1 C7 2.344(3)
W1 C8 2.344(3)
W1 C4 2.359(3)
W1 Ni1 2.7315(4)
Ni1 C24 1.998(3)
Ni1 C25 2.055(3)
Ni1 C23 2.131(3)
Ni1 P1 2.2185(9)
Ni1 C2 2.235(3)
Ni1 C1 2.294(3)
P1 C17 1.830(3)
P1 C11 1.833(3)
P1 C10 1.842(3)
O1 C1 1.169(4)
O2 C2 1.177(4)
O3 C3 1.161(4)
C4 C8 1.425(4)
C4 C5 1.426(4)
C4 C9 1.508(4)
C5 C6 1.426(5)
C5 H5A 1.0000
C6 C7 1.411(5)
C6 H6A 1.0000
C7 C8 1.401(4)
C7 H7A 1.0000
C8 H8A 1.0000
C9 C10 1.531(4)
C9 H9A 0.9900
C9 H9B 0.9900
C10 H10A 0.9900
C10 H10B 0.9900
C11 C12 1.389(4)
C11 C16 1.396(4)
C12 C13 1.393(4)
C12 H12A 0.9500
C13 C14 1.376(5)
C13 H13A 0.9500
C14 C15 1.387(5)
C14 H14A 0.9500
C15 C16 1.383(4)
C15 H15A 0.9500
C16 H16A 0.9500
C17 C22 1.393(4)
C17 C18 1.396(4)
C18 C19 1.391(4)
C18 H18A 0.9500
C19 C20 1.391(5)
C19 H19A 0.9500
C20 C21 1.370(5)
C20 H20A 0.9500
C21 C22 1.389(5)
C21 H21A 0.9500
C22 H22A 0.9500
C23 C24 1.402(4)
C23 C28 1.513(5)
C23 H23A 0.95(4)
C24 C25 1.407(5)
C24 H24A 1.01(3)
C25 C26 1.526(4)
C25 H25A 1.00(3)
C26 C27 1.523(5)
C26 H26A 0.9900
C26 H26B 0.9900
C27 C28 1.521(6)
C27 H27A 0.9900
C27 H27B 0.9900
C28 H28A 0.9900
C28 H28B 0.9900

loop_
_geom_torsion_atom_site_label_1
_geom_torsion_atom_site_label_2
_geom_torsion_atom_site_label_3
_geom_torsion_atom_site_label_4
_geom_torsion
C2 W1 Ni1 C24 110.11(17)
C3 W1 Ni1 C24 31.23(16)
C1 W1 Ni1 C24 -47.94(17)
C6 W1 Ni1 C24 165.7(2)
C5 W1 Ni1 C24 -179.41(15)
C7 W1 Ni1 C24 -121.2(3)
C8 W1 Ni1 C24 -114.25(17)
C4 W1 Ni1 C24 -144.10(15)
C2 W1 Ni1 C25 54.2(5)
C3 W1 Ni1 C25 -24.7(5)
C1 W1 Ni1 C25 -103.8(5)
C6 W1 Ni1 C25 109.8(5)
C5 W1 Ni1 C25 124.7(5)
C7 W1 Ni1 C25 -177.1(5)
C8 W1 Ni1 C25 -170.1(5)
C4 W1 Ni1 C25 160.0(5)
C2 W1 Ni1 C23 84.38(14)
C3 W1 Ni1 C23 5.50(13)
C1 W1 Ni1 C23 -73.67(15)
C6 W1 Ni1 C23 139.98(17)
C5 W1 Ni1 C23 154.86(13)
C7 W1 Ni1 C23 -147.0(3)
C8 W1 Ni1 C23 -139.98(14)
C4 W1 Ni1 C23 -169.83(12)
C2 W1 Ni1 P1 -95.98(11)
C3 W1 Ni1 P1 -174.85(10)
C1 W1 Ni1 P1 105.98(11)
C6 W1 Ni1 P1 -40.37(15)
C5 W1 Ni1 P1 -25.49(9)
C7 W1 Ni1 P1 32.7(2)
C8 W1 Ni1 P1 39.67(11)
C4 W1 Ni1 P1 9.82(8)
C3 W1 Ni1 C2 -78.88(14)
C1 W1 Ni1 C2 -158.04(16)
C6 W1 Ni1 C2 55.61(18)
C5 W1 Ni1 C2 70.48(14)
C7 W1 Ni1 C2 128.7(3)
C8 W1 Ni1 C2 135.64(15)
C4 W1 Ni1 C2 105.79(14)
C2 W1 Ni1 C1 158.04(15)
C3 W1 Ni1 C1 79.16(15)
C6 W1 Ni1 C1 -146.35(19)
C5 W1 Ni1 C1 -131.47(14)
C7 W1 Ni1 C1 -73.3(3)
C8 W1 Ni1 C1 -66.31(15)
C4 W1 Ni1 C1 -96.17(14)
C24 Ni1 P1 C17 -78.59(15)
C25 Ni1 P1 C17 -51.57(13)
C23 Ni1 P1 C17 -57.9(3)
C2 Ni1 P1 C17 77.51(13)
C1 Ni1 P1 C17 168.73(13)
W1 Ni1 P1 C17 123.10(10)
C24 Ni1 P1 C11 38.60(15)
C25 Ni1 P1 C11 65.62(13)
C23 Ni1 P1 C11 59.3(3)
C2 Ni1 P1 C11 -165.30(13)
C1 Ni1 P1 C11 -74.08(13)
W1 Ni1 P1 C11 -119.71(10)
C24 Ni1 P1 C10 163.27(17)
C25 Ni1 P1 C10 -169.72(16)
C23 Ni1 P1 C10 -176.0(3)
C2 Ni1 P1 C10 -40.63(16)
C1 Ni1 P1 C10 50.59(16)
W1 Ni1 P1 C10 4.95(14)
C2 W1 C1 O1 -171.9(15)
C3 W1 C1 O1 100.2(15)
C6 W1 C1 O1 -12.2(17)
C5 W1 C1 O1 -68.0(16)
C7 W1 C1 O1 2.6(16)
C8 W1 C1 O1 -23.7(16)
C4 W1 C1 O1 -58.0(16)
Ni1 W1 C1 O1 -153.5(16)
C2 W1 C1 Ni1 -18.40(13)
C3 W1 C1 Ni1 -106.30(12)
C6 W1 C1 Ni1 141.4(2)
C5 W1 C1 Ni1 85.57(16)
C7 W1 C1 Ni1 156.13(10)
C8 W1 C1 Ni1 129.83(10)
C4 W1 C1 Ni1 95.58(10)
C24 Ni1 C1 O1 -37.5(3)
C25 Ni1 C1 O1 -20.2(3)
C23 Ni1 C1 O1 -75.3(3)
P1 Ni1 C1 O1 89.6(2)
C2 Ni1 C1 O1 -169.6(3)
W1 Ni1 C1 O1 175.1(3)
C24 Ni1 C1 W1 147.37(12)
C25 Ni1 C1 W1 164.69(14)
C23 Ni1 C1 W1 109.56(12)
P1 Ni1 C1 W1 -85.51(9)
C2 Ni1 C1 W1 15.30(11)
C3 W1 C2 O2 -107.3(13)
C1 W1 C2 O2 164.9(13)
C6 W1 C2 O2 -4.6(13)
C5 W1 C2 O2 27.9(13)
C7 W1 C2 O2 -7.8(14)
C8 W1 C2 O2 47.6(14)
C4 W1 C2 O2 56.5(13)
Ni1 W1 C2 O2 146.1(13)
C3 W1 C2 Ni1 106.51(11)
C1 W1 C2 Ni1 18.79(13)
C6 W1 C2 Ni1 -150.72(10)
C5 W1 C2 Ni1 -118.22(10)
C7 W1 C2 Ni1 -153.89(13)
C8 W1 C2 Ni1 -98.57(18)
C4 W1 C2 Ni1 -89.67(10)
C24 Ni1 C2 O2 71.5(3)
C25 Ni1 C2 O2 17.8(3)
C23 Ni1 C2 O2 84.6(2)
P1 Ni1 C2 O2 -80.8(2)
C1 Ni1 C2 O2 171.3(2)
W1 Ni1 C2 O2 -173.4(3)
C24 Ni1 C2 W1 -115.12(15)
C25 Ni1 C2 W1 -168.86(12)
C23 Ni1 C2 W1 -101.98(12)
P1 Ni1 C2 W1 92.59(8)
C1 Ni1 C2 W1 -15.34(11)
C2 W1 C3 O3 101(8)
C1 W1 C3 O3 -152(8)
C6 W1 C3 O3 -1(8)
C5 W1 C3 O3 16(8)
C7 W1 C3 O3 -37(8)
C8 W1 C3 O3 -61(8)
C4 W1 C3 O3 -38(8)
Ni1 W1 C3 O3 153(8)
C2 W1 C4 C8 -170.87(19)
C3 W1 C4 C8 -34.8(4)
C1 W1 C4 C8 77.0(2)
C6 W1 C4 C8 -77.6(2)
C5 W1 C4 C8 -115.2(3)
C7 W1 C4 C8 -36.29(19)
Ni1 W1 C4 C8 133.73(17)
C2 W1 C4 C5 -55.7(2)
C3 W1 C4 C5 80.4(4)
C1 W1 C4 C5 -167.82(19)
C6 W1 C4 C5 37.65(19)
C7 W1 C4 C5 78.9(2)
C8 W1 C4 C5 115.2(3)
Ni1 W1 C4 C5 -111.06(17)
C2 W1 C4 C9 67.6(3)
C3 W1 C4 C9 -156.4(3)
C1 W1 C4 C9 -44.6(3)
C6 W1 C4 C9 160.9(3)
C5 W1 C4 C9 123.2(4)
C7 W1 C4 C9 -157.8(3)
C8 W1 C4 C9 -121.5(4)
Ni1 W1 C4 C9 12.2(3)
C8 C4 C5 C6 -0.6(3)
C9 C4 C5 C6 176.3(3)
W1 C4 C5 C6 -64.3(2)
C8 C4 C5 W1 63.7(2)
C9 C4 C5 W1 -119.4(3)
C2 W1 C5 C4 128.64(19)
C3 W1 C5 C4 -145.9(2)
C1 W1 C5 C4 17.2(3)
C6 W1 C5 C4 -115.9(3)
C7 W1 C5 C4 -78.8(2)
C8 W1 C5 C4 -37.82(18)
Ni1 W1 C5 C4 78.93(18)
C2 W1 C5 C6 -115.5(2)
C3 W1 C5 C6 -30.0(3)
C1 W1 C5 C6 133.0(2)
C7 W1 C5 C6 37.1(2)
C8 W1 C5 C6 78.1(2)
C4 W1 C5 C6 115.9(3)
Ni1 W1 C5 C6 -165.19(18)
C4 C5 C6 C7 0.5(4)
W1 C5 C6 C7 -64.4(2)
C4 C5 C6 W1 64.9(2)
C2 W1 C6 C7 -176.3(2)
C3 W1 C6 C7 -85.0(2)
C1 W1 C6 C7 23.6(3)
C5 W1 C6 C7 116.3(3)
C8 W1 C6 C7 37.19(19)
C4 W1 C6 C7 78.8(2)
Ni1 W1 C6 C7 140.63(17)
C2 W1 C6 C5 67.5(2)
C3 W1 C6 C5 158.8(2)
C1 W1 C6 C5 -92.7(3)
C7 W1 C6 C5 -116.3(3)
C8 W1 C6 C5 -79.1(2)
C4 W1 C6 C5 -37.45(19)
Ni1 W1 C6 C5 24.4(3)
C5 C6 C7 C8 -0.3(4)
W1 C6 C7 C8 -64.4(2)
C5 C6 C7 W1 64.1(2)
C2 W1 C7 C8 121.3(2)
C3 W1 C7 C8 -142.6(2)
C1 W1 C7 C8 -50.9(2)
C6 W1 C7 C8 115.9(3)
C5 W1 C7 C8 78.4(2)
C4 W1 C7 C8 36.8(2)
Ni1 W1 C7 C8 10.3(4)
C2 W1 C7 C6 5.4(3)
C3 W1 C7 C6 101.5(2)
C1 W1 C7 C6 -166.8(2)
C5 W1 C7 C6 -37.54(19)
C8 W1 C7 C6 -115.9(3)
C4 W1 C7 C6 -79.1(2)
Ni1 W1 C7 C6 -105.6(3)
C6 C7 C8 C4 -0.1(4)
W1 C7 C8 C4 -64.1(2)
C6 C7 C8 W1 64.0(2)
C5 C4 C8 C7 0.4(4)
C9 C4 C8 C7 -176.6(3)
W1 C4 C8 C7 63.9(2)
C5 C4 C8 W1 -63.5(2)
C9 C4 C8 W1 119.6(3)
C2 W1 C8 C7 -102.8(3)
C3 W1 C8 C7 46.5(3)
C1 W1 C8 C7 135.5(2)
C6 W1 C8 C7 -37.5(2)
C5 W1 C8 C7 -79.6(2)
C4 W1 C8 C7 -117.5(3)
Ni1 W1 C8 C7 -175.34(17)
C2 W1 C8 C4 14.7(3)
C3 W1 C8 C4 163.97(18)
C1 W1 C8 C4 -106.99(19)
C6 W1 C8 C4 80.0(2)
C5 W1 C8 C4 37.90(17)
C7 W1 C8 C4 117.5(3)
Ni1 W1 C8 C4 -57.9(2)
C8 C4 C9 C10 -151.3(3)
C5 C4 C9 C10 32.4(4)
W1 C4 C9 C10 -59.8(4)
C4 C9 C10 P1 81.6(3)
C17 P1 C10 C9 -172.8(2)
C11 P1 C10 C9 78.4(3)
Ni1 P1 C10 C9 -50.3(3)
C17 P1 C11 C12 128.0(3)
C10 P1 C11 C12 -127.2(3)
Ni1 P1 C11 C12 8.4(3)
C17 P1 C11 C16 -50.0(3)
C10 P1 C11 C16 54.8(3)
Ni1 P1 C11 C16 -169.7(2)
C16 C11 C12 C13 2.7(5)
P1 C11 C12 C13 -175.4(2)
C11 C12 C13 C14 -0.9(5)
C12 C13 C14 C15 -1.1(5)
C13 C14 C15 C16 1.3(5)
C14 C15 C16 C11 0.5(5)
C12 C11 C16 C15 -2.5(5)
P1 C11 C16 C15 175.5(2)
C11 P1 C17 C22 168.9(2)
C10 P1 C17 C22 62.3(3)
Ni1 P1 C17 C22 -69.7(3)
C11 P1 C17 C18 -17.9(3)
C10 P1 C17 C18 -124.6(3)
Ni1 P1 C17 C18 103.5(3)
C22 C17 C18 C19 -0.5(5)
P1 C17 C18 C19 -173.5(3)
C17 C18 C19 C20 0.5(5)
C18 C19 C20 C21 -0.1(5)
C19 C20 C21 C22 -0.3(5)
C20 C21 C22 C17 0.4(5)
C18 C17 C22 C21 0.0(5)
P1 C17 C22 C21 173.6(3)
C25 Ni1 C23 C24 -35.1(2)
P1 Ni1 C23 C24 -28.3(4)
C2 Ni1 C23 C24 -164.6(2)
C1 Ni1 C23 C24 107.9(2)
W1 Ni1 C23 C24 150.70(18)
C24 Ni1 C23 C28 115.2(3)
C25 Ni1 C23 C28 80.1(2)
P1 Ni1 C23 C28 86.8(3)
C2 Ni1 C23 C28 -49.4(2)
C1 Ni1 C23 C28 -136.9(2)
W1 Ni1 C23 C28 -94.1(2)
C28 C23 C24 C25 -38.0(4)
Ni1 C23 C24 C25 60.9(2)
C28 C23 C24 Ni1 -99.0(3)
C25 Ni1 C24 C23 124.3(3)
P1 Ni1 C24 C23 168.55(16)
C2 Ni1 C24 C23 20.9(3)
C1 Ni1 C24 C23 -74.0(2)
W1 Ni1 C24 C23 -42.0(2)
C23 Ni1 C24 C25 -124.3(3)
P1 Ni1 C24 C25 44.3(2)
C2 Ni1 C24 C25 -103.4(2)
C1 Ni1 C24 C25 161.67(19)
W1 Ni1 C24 C25 -166.24(15)
C23 C24 C25 C26 32.5(4)
Ni1 C24 C25 C26 95.3(3)
C23 C24 C25 Ni1 -62.8(3)
C23 Ni1 C25 C24 34.20(19)
P1 Ni1 C25 C24 -143.41(18)
C2 Ni1 C25 C24 112.7(2)
C1 Ni1 C25 C24 -26.9(3)
W1 Ni1 C25 C24 66.0(5)
C24 Ni1 C25 C26 -116.0(3)
C23 Ni1 C25 C26 -81.8(2)
P1 Ni1 C25 C26 100.6(2)
C2 Ni1 C25 C26 -3.2(3)
C1 Ni1 C25 C26 -142.8(2)
W1 Ni1 C25 C26 -50.0(6)
C24 C25 C26 C27 11.4(4)
Ni1 C25 C26 C27 83.8(3)
C25 C26 C27 C28 -50.2(4)
C24 C23 C28 C27 -1.7(4)
Ni1 C23 C28 C27 -73.7(3)
C26 C27 C28 C23 45.6(4)
